data_4318732
loop_
_publ_author_name
'Philip M. Almond'
'Thomas E. Albrecht-Schmitt'

_publ_contact_author
;
Prof. Thomas E. Albrecht-Schmitt 
179 Chemistry Building
Department of Chemistry
Auburn University, AL
36849
;
_publ_contact_author_email ' albreth@auburn.edu '
_publ_contact_author_fax ' 334 844 6959 '
_publ_contact_author_phone ' 334 844 6948 '
_publ_section_title
;
 Expanding the Remarkable Structural Diversity of Uranyl Tellurites:
 Hydrothermal Preparation and Structures of K[UO2Te2O5(OH)],
 Tl3{(UO2)2[Te2O5(OH)](Te2O6)}.2H2O, \b-Tl2[UO2(TeO3)2], and
 Sr3[UO2(TeO3)2](TeO3)2
;
_journal_name_full 'Inorganic Chemistry'
_journal_page_first 5495
_journal_page_last 5501
_journal_paper_doi 10.1021/ic025820m
_journal_volume 41
_journal_year 2002
_chemical_formula_sum 'H K O8 Te2 U'
_chemical_formula_weight 661.34
_chemical_name_common 'Potassium Uranyl Tellurite'
_chemical_name_systematic
; 
 ? 
;
_space_group_IT_number 63
_symmetry_cell_setting orthorhombic
_symmetry_space_group_name_Hall '-C 2c 2'
_symmetry_space_group_name_H-M 'C m c m'
_atom_sites_solution_hydrogens geom
_atom_sites_solution_primary direct
_atom_sites_solution_secondary difmap
_audit_creation_method SHELXL-97
_cell_angle_alpha 90.00
_cell_angle_beta 90.00
_cell_angle_gamma 90.00
_cell_formula_units_Z 4
_cell_length_a 7.9993(5)
_cell_length_b 8.7416(6)
_cell_length_c 11.4413(8)
_cell_measurement_reflns_used all
_cell_measurement_temperature 193(2)
_cell_measurement_theta_max 28.25
_cell_measurement_theta_min 3.45
_cell_volume 800.05(9)
_computing_cell_refinement 'SMART, SAINT'
_computing_data_collection SMART
_computing_data_reduction SAINT
_computing_molecular_graphics 'SHELXP-97 (Sheldrick, 1997)'
_computing_publication_material 'SHELXCIF-97 (Sheldrick, 1997)'
_computing_structure_refinement 'SHELXL-97 (Sheldrick, 1997)'
_computing_structure_solution 'SHELXS-97 (Sheldrick, 1997)'
_diffrn_ambient_temperature 193(2)
_diffrn_measured_fraction_theta_full 1.000
_diffrn_measured_fraction_theta_max 1.000
_diffrn_measurement_device_type 'Bruker APEX'
_diffrn_measurement_method '0.3 wide w/ exposures'
_diffrn_radiation_monochromator graphite
_diffrn_radiation_source 'fine-focus sealed tube'
_diffrn_radiation_type MoK\a
_diffrn_radiation_wavelength 0.71073
_diffrn_reflns_av_R_equivalents 0.0285
_diffrn_reflns_av_sigmaI/netI 0.0231
_diffrn_reflns_limit_h_max 10
_diffrn_reflns_limit_h_min -10
_diffrn_reflns_limit_k_max 11
_diffrn_reflns_limit_k_min -11
_diffrn_reflns_limit_l_max 15
_diffrn_reflns_limit_l_min -15
_diffrn_reflns_number 3954
_diffrn_reflns_theta_full 28.25
_diffrn_reflns_theta_max 28.25
_diffrn_reflns_theta_min 3.45
_diffrn_standards_decay_% 0
_diffrn_standards_interval_count na
_diffrn_standards_interval_time na
_diffrn_standards_number na
_exptl_absorpt_coefficient_mu 27.963
_exptl_absorpt_correction_T_max '0.715538 RATIO of MIN/MAX'
_exptl_absorpt_correction_T_min '0.715538 RATIO of MIN/MAX'
_exptl_absorpt_correction_type 'analytical, multiscan (SADABS)'
_exptl_crystal_colour yellow
_exptl_crystal_density_diffrn 5.491
_exptl_crystal_density_meas ?
_exptl_crystal_density_method 'not measured'
_exptl_crystal_description Prism
_exptl_crystal_F_000 1120
_exptl_crystal_size_max 0.1020
_exptl_crystal_size_mid 0.0775
_exptl_crystal_size_min 0.0375
_refine_diff_density_max 0.974
_refine_diff_density_min -1.067
_refine_diff_density_rms 0.246
_refine_ls_extinction_coef 0.00057(7)
_refine_ls_extinction_expression Fc^*^=kFc[1+0.001xFc^2^\l^3^/sin(2\q)]^-1/4^
_refine_ls_extinction_method SHELXL
_refine_ls_goodness_of_fit_ref 1.139
_refine_ls_hydrogen_treatment mixed
_refine_ls_matrix_type full
_refine_ls_number_parameters 39
_refine_ls_number_reflns 556
_refine_ls_number_restraints 0
_refine_ls_restrained_S_all 1.139
_refine_ls_R_factor_all 0.0171
_refine_ls_R_factor_gt 0.0171
_refine_ls_shift/su_max 0.003
_refine_ls_shift/su_mean 0.000
_refine_ls_structure_factor_coef Fsqd
_refine_ls_weighting_details 'calc w=1/[\s^2^(Fo^2^)+(0.0122P)^2^+7.6308P] where P=(Fo^2^+2Fc^2^)/3'
_refine_ls_weighting_scheme calc
_refine_ls_wR_factor_gt 0.0411
_refine_ls_wR_factor_ref 0.0411
_reflns_number_gt 554
_reflns_number_total 556
_reflns_threshold_expression >2sigma(I)
_cod_data_source_file ic025820m_s2_1.cif
_cod_data_source_block reK
_cod_depositor_comments
;
The following automatic conversions were performed:

'_exptl_crystal_density_meas' value 'not measured' was changed to '?'
- the value is perceived as not measured.

Automatic conversion script
Id: cif_fix_values 3008 2015-01-20 13:52:24Z robertas 
;
_cod_database_code 4318732

loop_
_symmetry_equiv_pos_as_xyz
'x, y, z'
'-x, -y, z+1/2'
'-x, y, -z+1/2'
'x, -y, -z'
'x+1/2, y+1/2, z'
'-x+1/2, -y+1/2, z+1/2'
'-x+1/2, y+1/2, -z+1/2'
'x+1/2, -y+1/2, -z'
'-x, -y, -z'
'x, y, -z-1/2'
'x, -y, z-1/2'
'-x, y, z'
'-x+1/2, -y+1/2, -z'
'x+1/2, y+1/2, -z-1/2'
'x+1/2, -y+1/2, z-1/2'
'-x+1/2, y+1/2, z'

loop_
_atom_site_label
_atom_site_type_symbol
_atom_site_fract_x
_atom_site_fract_y
_atom_site_fract_z
_atom_site_U_iso_or_equiv
_atom_site_adp_type
_atom_site_occupancy
_atom_site_symmetry_multiplicity
_atom_site_calc_flag
_atom_site_refinement_flags
_atom_site_disorder_assembly
_atom_site_disorder_group
U1 U 0.0000 0.0000 -0.5000 0.00986(12) Uani 1 4 d S . .
Te1 Te -0.26967(5) -0.17877(4) -0.2500 0.01959(13) Uani 1 2 d S . .
K1 K 0.0000 -0.5000 -0.5000 0.0171(4) Uani 1 4 d S . .
O1 O 0.0000 0.1966(4) -0.4488(4) 0.0182(8) Uani 1 2 d S . .
O2 O -0.2059(4) -0.0510(4) -0.3720(2) 0.0173(6) Uani 1 1 d . . .
O3 O -0.5000 -0.0702(6) -0.2500 0.0134(11) Uani 1 4 d S . .
O4 O 0.0000 -0.2638(8) -0.2500 0.0286(15) Uani 1 4 d S . .

loop_
_atom_site_aniso_label
_atom_site_aniso_U_11
_atom_site_aniso_U_22
_atom_site_aniso_U_33
_atom_site_aniso_U_23
_atom_site_aniso_U_13
_atom_site_aniso_U_12
U1 0.00838(16) 0.01241(17) 0.00881(16) -0.00013(9) 0.000 0.000
Te1 0.0283(2) 0.0208(2) 0.0097(2) 0.000 0.000 -0.01220(15)
K1 0.0138(8) 0.0203(9) 0.0172(9) 0.0069(6) 0.000 0.000
O1 0.025(2) 0.0118(19) 0.018(2) -0.0040(15) 0.000 0.000
O2 0.0144(13) 0.0246(15) 0.0130(14) 0.0051(11) 0.0036(11) -0.0017(12)
O3 0.010(2) 0.015(3) 0.015(3) 0.000 0.000 0.000
O4 0.026(3) 0.019(3) 0.040(4) 0.000 0.000 0.000

loop_
_atom_type_symbol
_atom_type_description
_atom_type_scat_dispersion_real
_atom_type_scat_dispersion_imag
_atom_type_scat_source
O O 0.0106 0.0060 'International Tables Vol C Tables 4.2.6.8 and 6.1.1.4'
H H 0.0000 0.0000 'International Tables Vol C Tables 4.2.6.8 and 6.1.1.4'
K K 0.2009 0.2494 'International Tables Vol C Tables 4.2.6.8 and 6.1.1.4'
Te Te -0.5308 1.6751 'International Tables Vol C Tables 4.2.6.8 and 6.1.1.4'
U U -9.6767 9.6646 'International Tables Vol C Tables 4.2.6.8 and 6.1.1.4'

loop_
_geom_angle_atom_site_label_1
_geom_angle_atom_site_label_2
_geom_angle_atom_site_label_3
_geom_angle
_geom_angle_site_symmetry_1
_geom_angle_site_symmetry_3
_geom_angle_publ_flag
O1 U1 O1 180.0 9_554 . ?
O1 U1 O2 91.31(12) 9_554 12 ?
O1 U1 O2 88.69(12) . 12 ?
O1 U1 O2 88.69(12) 9_554 4_554 ?
O1 U1 O2 91.31(12) . 4_554 ?
O2 U1 O2 180.0 12 4_554 ?
O1 U1 O2 91.31(13) 9_554 . ?
O1 U1 O2 88.69(12) . . ?
O2 U1 O2 94.18(15) 12 . ?
O2 U1 O2 85.82(15) 4_554 . ?
O1 U1 O2 88.69(12) 9_554 9_554 ?
O1 U1 O2 91.31(12) . 9_554 ?
O2 U1 O2 85.82(15) 12 9_554 ?
O2 U1 O2 94.18(15) 4_554 9_554 ?
O2 U1 O2 180.0 . 9_554 ?
O1 U1 K1 90.0 9_554 5_455 ?
O1 U1 K1 90.0 . 5_455 ?
O2 U1 K1 137.09(7) 12 5_455 ?
O2 U1 K1 42.91(7) 4_554 5_455 ?
O2 U1 K1 42.91(7) . 5_455 ?
O2 U1 K1 137.09(7) 9_554 5_455 ?
O1 U1 K1 90.0 9_554 5 ?
O1 U1 K1 90.0 . 5 ?
O2 U1 K1 42.91(7) 12 5 ?
O2 U1 K1 137.09(7) 4_554 5 ?
O2 U1 K1 137.09(7) . 5 ?
O2 U1 K1 42.91(7) 9_554 5 ?
K1 U1 K1 180.0 5_455 5 ?
O1 U1 K1 18.84(14) 9_554 . ?
O1 U1 K1 161.16(14) . . ?
O2 U1 K1 78.58(8) 12 . ?
O2 U1 K1 101.42(8) 4_554 . ?
O2 U1 K1 78.58(8) . . ?
O2 U1 K1 101.42(8) 9_554 . ?
K1 U1 K1 90.0 5_455 . ?
K1 U1 K1 90.0 5 . ?
O1 U1 K1 161.16(14) 9_554 1_565 ?
O1 U1 K1 18.84(14) . 1_565 ?
O2 U1 K1 101.42(8) 12 1_565 ?
O2 U1 K1 78.58(8) 4_554 1_565 ?
O2 U1 K1 101.42(8) . 1_565 ?
O2 U1 K1 78.58(8) 9_554 1_565 ?
K1 U1 K1 90.0 5_455 1_565 ?
K1 U1 K1 90.0 5 1_565 ?
K1 U1 K1 180.0 . 1_565 ?
O2 Te1 O2 97.3(2) 10 . ?
O2 Te1 O3 88.21(13) 10 . ?
O2 Te1 O3 88.21(13) . . ?
O2 Te1 O4 86.35(14) 10 . ?
O2 Te1 O4 86.35(14) . . ?
O3 Te1 O4 171.8(2) . . ?
O2 Te1 K1 117.23(10) 10 5_455 ?
O2 Te1 K1 46.43(9) . 5_455 ?
O3 Te1 K1 51.05(3) . 5_455 ?
O4 Te1 K1 126.95(5) . 5_455 ?
O2 Te1 K1 46.43(9) 10 6_445 ?
O2 Te1 K1 117.23(10) . 6_445 ?
O3 Te1 K1 51.05(3) . 6_445 ?
O4 Te1 K1 126.95(5) . 6_445 ?
K1 Te1 K1 99.628(11) 5_455 6_445 ?
O1 K1 O1 180.0 9_554 1_545 ?
O1 K1 O2 74.48(8) 9_554 13_444 ?
O1 K1 O2 105.52(8) 1_545 13_444 ?
O1 K1 O2 105.52(8) 9_554 5_545 ?
O1 K1 O2 74.48(8) 1_545 5_545 ?
O2 K1 O2 180.0 13_444 5_545 ?
O1 K1 O2 105.52(8) 9_554 16_445 ?
O1 K1 O2 74.48(8) 1_545 16_445 ?
O2 K1 O2 66.12(11) 13_444 16_445 ?
O2 K1 O2 113.88(11) 5_545 16_445 ?
O1 K1 O2 74.48(8) 9_554 8_544 ?
O1 K1 O2 105.52(8) 1_545 8_544 ?
O2 K1 O2 113.88(11) 13_444 8_544 ?
O2 K1 O2 66.12(11) 5_545 8_544 ?
O2 K1 O2 180.0 16_445 8_544 ?
O1 K1 O3 114.57(14) 9_554 5_545 ?
O1 K1 O3 65.43(14) 1_545 5_545 ?
O2 K1 O3 122.93(6) 13_444 5_545 ?
O2 K1 O3 57.07(6) 5_545 5_545 ?
O2 K1 O3 57.07(6) 16_445 5_545 ?
O2 K1 O3 122.93(6) 8_544 5_545 ?
O1 K1 O3 65.43(14) 9_554 13_444 ?
O1 K1 O3 114.57(14) 1_545 13_444 ?
O2 K1 O3 57.07(6) 13_444 13_444 ?
O2 K1 O3 122.93(6) 5_545 13_444 ?
O2 K1 O3 122.93(6) 16_445 13_444 ?
O2 K1 O3 57.07(6) 8_544 13_444 ?
O3 K1 O3 180.0 5_545 13_444 ?
O1 K1 Te1 124.92(7) 9_554 5_545 ?
O1 K1 Te1 55.08(7) 1_545 5_545 ?
O2 K1 Te1 151.33(6) 13_444 5_545 ?
O2 K1 Te1 28.67(6) 5_545 5_545 ?
O2 K1 Te1 86.99(6) 16_445 5_545 ?
O2 K1 Te1 93.01(6) 8_544 5_545 ?
O3 K1 Te1 33.43(5) 5_545 5_545 ?
O3 K1 Te1 146.57(5) 13_444 5_545 ?
O1 K1 Te1 55.08(7) 9_554 13_444 ?
O1 K1 Te1 124.92(7) 1_545 13_444 ?
O2 K1 Te1 28.67(6) 13_444 13_444 ?
O2 K1 Te1 151.33(6) 5_545 13_444 ?
O2 K1 Te1 93.01(6) 16_445 13_444 ?
O2 K1 Te1 86.99(6) 8_544 13_444 ?
O3 K1 Te1 146.57(5) 5_545 13_444 ?
O3 K1 Te1 33.43(5) 13_444 13_444 ?
Te1 K1 Te1 180.0 5_545 13_444 ?
O1 K1 Te1 55.08(7) 9_554 15_545 ?
O1 K1 Te1 124.92(7) 1_545 15_545 ?
O2 K1 Te1 86.99(6) 13_444 15_545 ?
O2 K1 Te1 93.01(6) 5_545 15_545 ?
O2 K1 Te1 151.33(6) 16_445 15_545 ?
O2 K1 Te1 28.67(6) 8_544 15_545 ?
O3 K1 Te1 146.57(5) 5_545 15_545 ?
O3 K1 Te1 33.43(5) 13_444 15_545 ?
Te1 K1 Te1 121.044(12) 5_545 15_545 ?
Te1 K1 Te1 58.956(12) 13_444 15_545 ?
O1 K1 Te1 124.92(7) 9_554 7_444 ?
O1 K1 Te1 55.08(7) 1_545 7_444 ?
O2 K1 Te1 93.01(6) 13_444 7_444 ?
O2 K1 Te1 86.99(6) 5_545 7_444 ?
O2 K1 Te1 28.67(6) 16_445 7_444 ?
O2 K1 Te1 151.33(6) 8_544 7_444 ?
O3 K1 Te1 33.43(5) 5_545 7_444 ?
O3 K1 Te1 146.57(5) 13_444 7_444 ?
Te1 K1 Te1 58.956(12) 5_545 7_444 ?
Te1 K1 Te1 121.044(12) 13_444 7_444 ?
Te1 K1 Te1 180.0 15_545 7_444 ?
U1 O1 K1 148.7(2) . 1_565 ?
Te1 O2 U1 144.00(16) . . ?
Te1 O2 K1 104.90(12) . 5_455 ?
U1 O2 K1 104.03(10) . 5_455 ?
Te1 O3 Te1 125.5(3) 3_454 . ?
Te1 O3 K1 95.51(2) 3_454 6_445 ?
Te1 O3 K1 95.51(2) . 6_445 ?
Te1 O3 K1 95.51(2) 3_454 5_455 ?
Te1 O3 K1 95.51(2) . 5_455 ?
K1 O3 K1 155.8(2) 6_445 5_455 ?
Te1 O4 Te1 142.0(3) 3_554 . ?

loop_
_geom_bond_atom_site_label_1
_geom_bond_atom_site_label_2
_geom_bond_distance
_geom_bond_site_symmetry_2
_geom_bond_publ_flag
U1 O1 1.816(4) 9_554 ?
U1 O1 1.816(4) . ?
U1 O2 2.249(3) 12 ?
U1 O2 2.249(3) 4_554 ?
U1 O2 2.249(3) . ?
U1 O2 2.249(3) 9_554 ?
U1 K1 3.9997(3) 5_455 ?
U1 K1 3.9997(3) 5 ?
U1 K1 4.3708(3) . ?
U1 K1 4.3708(3) 1_565 ?
Te1 O2 1.859(3) 10 ?
Te1 O2 1.859(3) . ?
Te1 O3 2.072(3) . ?
Te1 O4 2.282(2) . ?
Te1 K1 3.7441(3) 5_455 ?
Te1 K1 3.7441(3) 6_445 ?
K1 O1 2.716(4) 9_554 ?
K1 O1 2.716(4) 1_545 ?
K1 O2 2.807(3) 13_444 ?
K1 O2 2.807(3) 5_545 ?
K1 O2 2.807(3) 16_445 ?
K1 O2 2.807(3) 8_544 ?
K1 O3 2.9254(12) 5_545 ?
K1 O3 2.9254(12) 13_444 ?
K1 Te1 3.7441(3) 5_545 ?
K1 Te1 3.7441(3) 13_444 ?
K1 Te1 3.7441(3) 15_545 ?
K1 Te1 3.7441(3) 7_444 ?
O1 K1 2.716(4) 1_565 ?
O2 K1 2.807(3) 5_455 ?
O3 Te1 2.072(3) 3_454 ?
O3 K1 2.9254(12) 6_445 ?
O3 K1 2.9254(12) 5_455 ?
O4 Te1 2.282(2) 3_554 ?
